data_4022370
loop_
_publ_author_name
'S. V. Rosokha'
'S. V. Lindeman'
'R. Rathore'
'J. K. Kochi'

_publ_section_title
;
 Molecular Recognition of NO/NO^+^ via Multicenter (Charge-Transfer)
 Binding to Bridged Diarene Donors. Effect of Structure on
 the Optical Transitions and Complexation Thermodynamics
;
_journal_name_full 'Journal of Organic Chemistry'
_journal_page_first 3947
_journal_page_last 3957
_journal_paper_doi 10.1021/jo030015q
_journal_volume 68
_journal_year 2003
_chemical_formula_moiety
;
(C28 H40), 2(N O)^+^, 2(Sb Cl6)^-^, 0.5(C H2 Cl2)
;
_chemical_formula_sum 'C28.5 H41 Cl13 N2 O2 Sb2'
_chemical_formula_weight 1147.98
_chemical_name_systematic
;
 cis-1,2-Diethyl-1,2-bis(pentamethylphenyl)ethylene/
 nitrosonium hexachloroantimonate molecular complex 12,
 dichloromethane hemisolvate
;
_space_group_IT_number 14
_symmetry_cell_setting monoclinic
_symmetry_space_group_name_Hall '-P 2yn'
_symmetry_space_group_name_H-M 'P 1 21/n 1'
_atom_sites_solution_hydrogens geom
_atom_sites_solution_primary direct
_atom_sites_solution_secondary difmap
_audit_creation_method SHELXL
_cell_angle_alpha 90.00
_cell_angle_beta 98.837(1)
_cell_angle_gamma 90.00
_cell_formula_units_Z 8
_cell_length_a 19.4836(8)
_cell_length_b 13.9952(6)
_cell_length_c 32.7838(14)
_cell_measurement_reflns_used 7831
_cell_measurement_temperature 123(2)
_cell_measurement_theta_max 30
_cell_measurement_theta_min 2
_cell_volume 8833.3(6)
_computing_cell_refinement 'SAINT V6.01 (BrukerAXS, 1997-99)'
_computing_data_collection 'SMART V5.054 (BrukerAXS, 1997-98)'
_computing_data_reduction 'SAINT & SADABS (Sheldrick, 1998)'
_computing_molecular_graphics 'XP V5.06 (BrukerAXS, 1997-99)'
_computing_publication_material 'SHELXL-93, XCIF V5.05 (BrukerAXS, 1997-99)'
_computing_structure_refinement 'SHELXL-93 (Sheldrick, 1993)'
_computing_structure_solution 'SHELXS-86 (Sheldrick, 1990)'
_diffrn_ambient_temperature 123(2)
_diffrn_measurement_device 'Siemens SMART'
_diffrn_measurement_method
;
\w-scan, frame range 0.3 deg, hemisphere
;
_diffrn_radiation_monochromator graphite
_diffrn_radiation_source 'normal-focus sealed tube'
_diffrn_radiation_type MoK\a
_diffrn_radiation_wavelength 0.71073
_diffrn_reflns_av_R_equivalents 0.0533
_diffrn_reflns_av_sigmaI/netI 0.0659
_diffrn_reflns_limit_h_max 31
_diffrn_reflns_limit_h_min -31
_diffrn_reflns_limit_k_max 22
_diffrn_reflns_limit_k_min 0
_diffrn_reflns_limit_l_max 53
_diffrn_reflns_limit_l_min 0
_diffrn_reflns_number 126267
_diffrn_reflns_theta_max 35.95
_diffrn_reflns_theta_min 1.14
_exptl_absorpt_coefficient_mu 2.039
_exptl_absorpt_correction_T_max 1.000
_exptl_absorpt_correction_T_min 0.843
_exptl_absorpt_correction_type 'Semi-empirical (SADABS procedure)'
_exptl_crystal_colour red
_exptl_crystal_density_diffrn 1.726
_exptl_crystal_density_method none
_exptl_crystal_description prism
_exptl_crystal_F_000 4520
_exptl_crystal_size_max 0.2
_exptl_crystal_size_mid 0.2
_exptl_crystal_size_min 0.35
_refine_diff_density_max 1.355
_refine_diff_density_min -1.181
_refine_diff_density_rms 0.134
_refine_ls_extinction_method none
_refine_ls_goodness_of_fit_all 1.011
_refine_ls_goodness_of_fit_obs 1.019
_refine_ls_hydrogen_treatment
;
riding and rotating model with Uiso = 1.2Uiso/eq of an adjacent atom
(1.5Uiso/eq for Me-groups)
;
_refine_ls_matrix_type full
_refine_ls_number_parameters 882
_refine_ls_number_reflns 39331
_refine_ls_number_restraints 0
_refine_ls_restrained_S_all 1.029
_refine_ls_restrained_S_obs 1.019
_refine_ls_R_factor_all 0.1215
_refine_ls_R_factor_obs 0.0486
_refine_ls_shift/esd_max 0.071
_refine_ls_shift/esd_mean 0.004
_refine_ls_structure_factor_coef Fsqd
_refine_ls_weighting_details 'w=1/[\s^2^(Fo^2^)+(0.0421P)^2^+21.5045P] where P=(Fo^2^+2Fc^2^)/3'
_refine_ls_weighting_scheme calc
_refine_ls_wR_factor_all 0.1385
_refine_ls_wR_factor_obs 0.0995
_reflns_number_observed 20945
_reflns_number_total 40613
_reflns_observed_criterion >2sigma(I)
_cod_data_source_file jo030015q_s4.cif
_cod_data_source_block ros-gsx
_cod_depositor_comments
;
The following automatic conversions were performed:

'_refine_ls_weighting_scheme' value 'calc
w=1/[\s^2^(Fo^2^)+(0.0421P)^2^+21.5045P] where P=(Fo^2^+2Fc^2^)/3'
was changed to 'calc'. New tag '_refine_ls_weighting_details' was
created. The value of the new tag was set to
'w=1/[\s^2^(Fo^2^)+(0.0421P)^2^+21.5045P] where P=(Fo^2^+2Fc^2^)/3'.

Automatic conversion script
Id: cif_fix_values 3143 2015-03-26 13:38:13Z robertas 
;
_cod_original_sg_symbol_H-M 'P 21/n'
_cod_original_formula_sum 'C28.50 H41 Cl13 N2 O2 Sb2'
_cod_database_code 4022370

loop_
_symmetry_equiv_pos_as_xyz
'x, y, z'
'-x+1/2, y+1/2, -z+1/2'
'-x, -y, -z'
'x-1/2, -y-1/2, z-1/2'

loop_
_atom_site_aniso_label
_atom_site_aniso_U_11
_atom_site_aniso_U_22
_atom_site_aniso_U_33
_atom_site_aniso_U_23
_atom_site_aniso_U_13
_atom_site_aniso_U_12
Sb1 0.03584(14) 0.02874(13) 0.03096(12) 0.00104(10) 0.00106(10) 0.00467(11)
Sb2 0.02412(11) 0.03371(13) 0.02738(11) 0.00174(10) 0.00489(9) 0.00054(10)
Sb3 0.03959(14) 0.02593(13) 0.02866(11) -0.00145(9) 0.01396(10) -0.00549(10)
Sb4 0.0251(2) 0.0299(2) 0.02710(15) 0.00972(13) 0.00387(12) 0.00118(14)
Sb5 0.0289(2) 0.0316(2) 0.0351(2) 0.00162(15) 0.00989(14) 0.00292(15)
Cl1 0.0497(7) 0.0324(6) 0.0558(7) -0.0076(5) 0.0014(5) 0.0016(5)
Cl2 0.0447(6) 0.0550(7) 0.0393(5) -0.0048(5) -0.0082(5) 0.0086(5)
Cl3 0.0401(6) 0.0595(7) 0.0404(5) 0.0047(5) -0.0029(4) 0.0148(5)
Cl4 0.0490(7) 0.0684(8) 0.0476(6) 0.0225(6) 0.0123(5) 0.0041(6)
Cl5 0.0521(7) 0.0744(9) 0.0362(5) 0.0074(5) 0.0120(5) 0.0087(6)
Cl6 0.0711(10) 0.0369(7) 0.0943(11) -0.0177(7) 0.0057(8) 0.0076(6)
Cl7 0.0353(5) 0.0347(5) 0.0396(5) -0.0047(4) 0.0087(4) 0.0076(4)
Cl8 0.0245(4) 0.0479(6) 0.0392(5) 0.0032(4) 0.0054(4) 0.0014(4)
Cl9 0.0440(6) 0.0371(5) 0.0276(4) -0.0031(4) 0.0019(4) -0.0005(4)
Cl10 0.0259(5) 0.0614(8) 0.0586(7) 0.0072(6) 0.0057(5) -0.0071(5)
Cl11 0.0457(6) 0.0697(8) 0.0279(4) 0.0056(5) 0.0089(4) -0.0035(6)
Cl12 0.0549(7) 0.0344(6) 0.0568(7) 0.0099(5) 0.0203(6) 0.0024(5)
Cl13 0.0394(5) 0.0401(6) 0.0422(5) 0.0092(4) 0.0145(4) -0.0043(4)
Cl14 0.0552(7) 0.0376(6) 0.0327(5) 0.0095(4) 0.0037(4) -0.0106(5)
Cl15 0.0632(7) 0.0482(7) 0.0285(5) -0.0096(4) 0.0023(5) 0.0005(5)
Cl16 0.0474(7) 0.0414(6) 0.0758(8) 0.0206(6) 0.0242(6) 0.0101(5)
Cl17 0.0451(7) 0.0446(7) 0.0767(8) 0.0009(6) 0.0253(6) -0.0113(5)
Cl18 0.1008(11) 0.0461(7) 0.0512(7) -0.0233(6) 0.0438(7) -0.0282(7)
Cl19 0.0408(6) 0.0536(7) 0.0282(4) 0.0071(4) 0.0052(4) 0.0036(5)
Cl20 0.0428(6) 0.0440(6) 0.0421(5) 0.0120(4) 0.0084(4) 0.0158(5)
Cl21 0.0375(6) 0.0525(7) 0.0488(6) 0.0154(5) 0.0038(5) -0.0144(5)
Cl22 0.0503(7) 0.0437(6) 0.0499(6) 0.0019(5) 0.0218(5) -0.0084(5)
Cl23 0.0467(6) 0.0536(7) 0.0436(6) -0.0013(5) -0.0011(5) 0.0068(5)
Cl24 0.0424(6) 0.0435(6) 0.0531(6) -0.0056(5) 0.0141(5) 0.0106(5)
C1 0.046(2) 0.032(2) 0.0196(15) 0.0034(14) 0.0088(15) 0.012(2)
C1A 0.076(3) 0.040(3) 0.024(2) -0.003(2) 0.016(2) 0.017(2)
C1B 0.064(3) 0.051(3) 0.049(3) -0.012(2) 0.028(2) 0.011(2)
C2 0.064(3) 0.033(2) 0.033(2) 0.011(2) 0.028(2) 0.017(2)
C11 0.034(2) 0.019(2) 0.0221(14) -0.0037(12) 0.0058(13) 0.0052(13)
C12 0.030(2) 0.027(2) 0.039(2) -0.017(2) 0.000(2) 0.0050(15)
C13 0.035(2) 0.034(2) 0.055(3) -0.024(2) 0.019(2) -0.008(2)
C14 0.056(3) 0.027(2) 0.047(2) -0.009(2) 0.030(2) -0.009(2)
C15 0.053(3) 0.024(2) 0.022(2) -0.0019(13) 0.008(2) -0.006(2)
C16 0.034(2) 0.021(2) 0.0203(14) -0.0032(12) 0.0031(13) -0.0024(13)
C12M 0.040(3) 0.053(3) 0.062(3) -0.026(2) -0.017(2) 0.014(2)
C13M 0.042(3) 0.063(4) 0.101(5) -0.049(3) 0.028(3) -0.020(2)
C14M 0.095(5) 0.050(3) 0.072(4) 0.000(3) 0.053(4) -0.024(3)
C15M 0.087(4) 0.049(3) 0.029(2) 0.012(2) 0.001(2) -0.007(3)
C16M 0.032(2) 0.028(2) 0.037(2) 0.004(2) -0.004(2) 0.001(2)
C21 0.043(2) 0.023(2) 0.033(2) 0.0091(14) 0.021(2) 0.007(2)
C22 0.038(2) 0.024(2) 0.029(2) 0.0050(14) 0.011(2) 0.0056(15)
C23 0.033(2) 0.031(2) 0.035(2) -0.002(2) 0.014(2) 0.003(2)
C24 0.044(2) 0.038(2) 0.029(2) 0.004(2) 0.007(2) -0.003(2)
C25 0.034(2) 0.030(2) 0.044(2) 0.014(2) 0.005(2) 0.000(2)
C26 0.036(2) 0.021(2) 0.058(3) 0.011(2) 0.024(2) 0.005(2)
C22M 0.040(2) 0.034(2) 0.040(2) -0.006(2) 0.005(2) 0.006(2)
C23M 0.040(2) 0.049(3) 0.055(3) -0.021(2) 0.017(2) 0.001(2)
C24M 0.053(3) 0.075(4) 0.039(2) -0.016(2) 0.009(2) -0.016(3)
C25M 0.037(3) 0.046(3) 0.073(3) 0.013(3) -0.006(2) -0.002(2)
C26M 0.047(3) 0.030(2) 0.114(5) 0.007(3) 0.046(3) 0.001(2)
C3 0.021(2) 0.031(2) 0.026(2) 0.0012(13) 0.0042(13) -0.0019(13)
C3A 0.024(2) 0.038(2) 0.038(2) 0.000(2) 0.0058(15) 0.000(2)
C3B 0.044(3) 0.039(2) 0.051(3) 0.006(2) 0.026(2) 0.005(2)
C4 0.030(2) 0.029(2) 0.028(2) -0.0007(14) 0.0099(14) -0.0036(14)
C4A 0.037(2) 0.036(2) 0.051(2) -0.004(2) 0.016(2) -0.010(2)
C4B 0.037(2) 0.048(3) 0.048(3) -0.002(2) -0.004(2) -0.011(2)
C31 0.022(2) 0.022(2) 0.0232(14) -0.0006(12) 0.0062(12) 0.0004(12)
C32 0.026(2) 0.023(2) 0.0224(14) 0.0004(12) 0.0054(13) 0.0028(13)
C33 0.027(2) 0.027(2) 0.025(2) -0.0009(13) 0.0037(13) 0.0038(14)
C34 0.027(2) 0.030(2) 0.025(2) -0.0043(13) 0.0074(13) 0.0003(14)
C35 0.028(2) 0.024(2) 0.0228(15) 0.0020(12) 0.0091(13) -0.0001(13)
C36 0.027(2) 0.024(2) 0.0220(14) 0.0000(12) 0.0061(13) 0.0012(13)
C32M 0.030(2) 0.045(3) 0.042(2) 0.007(2) 0.005(2) -0.012(2)
C32M 0.039(2) 0.032(2) 0.0205(15) 0.0043(14) 0.0049(14) -0.002(2)
C33M 0.034(2) 0.041(2) 0.030(2) 0.003(2) -0.004(2) -0.004(2)
C35M 0.034(2) 0.040(2) 0.031(2) 0.009(2) 0.010(2) -0.005(2)
C36M 0.028(2) 0.038(2) 0.024(2) 0.0045(15) 0.0009(14) 0.001(2)
C41 0.036(2) 0.024(2) 0.025(2) -0.0031(13) 0.0107(14) -0.0057(14)
C42 0.046(2) 0.025(2) 0.027(2) 0.0001(14) 0.015(2) 0.002(2)
C43 0.058(3) 0.029(2) 0.033(2) 0.002(2) 0.008(2) 0.012(2)
C44 0.039(2) 0.038(2) 0.039(2) -0.007(2) 0.006(2) 0.004(2)
C45 0.035(2) 0.027(2) 0.036(2) -0.0094(15) 0.015(2) -0.006(2)
C46 0.037(2) 0.024(2) 0.024(2) -0.0010(13) 0.0110(14) -0.0036(14)
C42M 0.065(3) 0.034(2) 0.036(2) 0.005(2) 0.025(2) 0.000(2)
C43M 0.108(5) 0.067(4) 0.047(3) 0.023(3) 0.026(3) 0.047(4)
C44M 0.057(3) 0.063(4) 0.071(4) 0.008(3) 0.015(3) 0.020(3)
C45M 0.048(3) 0.051(3) 0.045(2) -0.010(2) 0.024(2) -0.001(2)
C46M 0.059(3) 0.037(2) 0.028(2) 0.002(2) 0.019(2) 0.001(2)
N1 0.030(2) 0.034(2) 0.036(2) -0.0123(14) 0.0057(13) -0.0030(14)
O1 0.059(2) 0.036(2) 0.067(2) -0.006(2) 0.007(2) 0.013(2)
N2 0.040(2) 0.033(2) 0.033(2) 0.0046(14) -0.0035(14) 0.003(2)
O2 0.083(3) 0.039(2) 0.078(3) 0.012(2) -0.006(2) 0.019(2)
N3 0.025(2) 0.027(2) 0.033(2) 0.0009(13) 0.0033(12) -0.0006(12)
O3 0.055(2) 0.047(2) 0.044(2) -0.0167(15) 0.011(2) 0.004(2)
C1X 0.076(4) 0.066(4) 0.050(3) -0.004(3) 0.001(3) -0.024(3)
Cl1X 0.1148(15) 0.0659(10) 0.0608(9) 0.0007(8) -0.0083(9) -0.0125(10)
Cl2X 0.092(2) 0.114(2) 0.139(2) -0.0155(15) 0.0446(14) -0.0155(13)

loop_
_atom_site_label
_atom_site_type_symbol
_atom_site_fract_x
_atom_site_fract_y
_atom_site_fract_z
_atom_site_U_iso_or_equiv
_atom_site_thermal_displace_type
_atom_site_occupancy
_atom_site_calc_flag
_atom_site_refinement_flags
_atom_site_disorder_group
Sb1 Sb 1.141483(15) 0.50587(2) 0.410348(8) 0.03227(6) Uani 1 d . .
Sb2 Sb 0.459567(13) 0.56516(2) 0.235834(8) 0.02830(6) Uani 1 d . .
Sb3 Sb 0.863163(15) 0.50873(2) 0.159617(8) 0.03048(6) Uani 1 d . .
Sb4 Sb 0.0000 0.0000 0.0000 0.02739(7) Uani 1 d S .
Sb5 Sb 0.5000 0.5000 0.0000 0.03132(8) Uani 1 d S .
Cl1 Cl 1.14825(6) 0.66742(8) 0.43221(4) 0.0467(3) Uani 1 d . .
Cl2 Cl 1.03760(6) 0.53889(9) 0.36510(3) 0.0479(3) Uani 1 d . .
Cl3 Cl 1.24489(6) 0.47570(9) 0.45635(3) 0.0476(3) Uani 1 d . .
Cl4 Cl 1.07453(7) 0.46615(11) 0.46194(4) 0.0545(3) Uani 1 d . .
Cl5 Cl 1.20661(7) 0.54553(11) 0.35677(4) 0.0537(3) Uani 1 d . .
Cl6 Cl 1.14030(8) 0.34666(10) 0.38700(5) 0.0682(4) Uani 1 d . .
Cl7 Cl 0.47837(5) 0.39790(8) 0.23619(3) 0.0362(2) Uani 1 d . .
Cl8 Cl 0.33922(5) 0.53657(8) 0.23375(3) 0.0372(2) Uani 1 d . .
Cl9 Cl 0.47349(6) 0.56362(8) 0.30908(3) 0.0366(2) Uani 1 d . .
Cl10 Cl 0.58052(6) 0.59244(10) 0.23933(4) 0.0487(3) Uani 1 d . .
Cl11 Cl 0.44821(6) 0.56612(10) 0.16322(3) 0.0474(3) Uani 1 d . .
Cl12 Cl 0.43955(7) 0.73200(8) 0.23509(4) 0.0475(3) Uani 1 d . .
Cl13 Cl 0.97825(6) 0.54907(8) 0.15148(3) 0.0397(2) Uani 1 d . .
Cl14 Cl 0.90699(6) 0.37646(8) 0.20016(3) 0.0421(2) Uani 1 d . .
Cl15 Cl 0.85395(7) 0.41320(9) 0.09941(3) 0.0471(3) Uani 1 d . .
Cl16 Cl 0.81880(7) 0.64134(9) 0.11871(4) 0.0533(3) Uani 1 d . .
Cl17 Cl 0.74874(7) 0.46626(9) 0.16838(5) 0.0538(3) Uani 1 d . .
Cl18 Cl 0.87310(9) 0.60699(9) 0.21858(4) 0.0627(4) Uani 1 d . .
Cl19 Cl 0.01698(6) 0.01773(9) 0.07289(3) 0.0409(2) Uani 1 d . .
Cl20 Cl 0.08050(6) -0.12737(8) 0.00668(3) 0.0428(2) Uani 1 d . .
Cl21 Cl -0.09157(6) -0.10889(9) 0.00391(4) 0.0465(3) Uani 1 d . .
Cl22 Cl 0.43063(6) 0.38800(9) 0.02844(4) 0.0465(3) Uani 1 d . .
Cl23 Cl 0.57721(6) 0.50462(9) 0.06366(4) 0.0488(3) Uani 1 d . .
Cl24 Cl 0.43425(6) 0.62516(9) 0.02331(4) 0.0456(3) Uani 1 d . .
C1 C 0.3264(2) 0.0757(3) 0.45083(11) 0.0321(8) Uani 1 d . .
C1A C 0.3187(3) 0.1406(3) 0.48704(12) 0.0458(12) Uani 1 d . .
H1AA H 0.3168(3) 0.1008(3) 0.51183(12) 0.055 Uiso 1 calc R .
H1AB H 0.3601(3) 0.1822(3) 0.49281(12) 0.055 Uiso 1 calc R .
C1B C 0.2543(3) 0.2026(4) 0.4794(2) 0.0527(13) Uani 1 d . .
H1BA H 0.2539(10) 0.2462(19) 0.5027(6) 0.079 Uiso 1 calc R .
H1BB H 0.2129(3) 0.1620(4) 0.4764(12) 0.079 Uiso 1 calc R .
H1BC H 0.2545(10) 0.2396(20) 0.4540(6) 0.079 Uiso 1 calc R .
C2 C 0.3093(3) -0.0180(3) 0.44981(12) 0.0408(11) Uani 1 d . .
C2A C 0.2752(4) -0.0748(5) 0.4822(2) 0.031(2) Uiso 0.566(13) d P 1
H2AA H 0.2494(4) -0.0309(5) 0.4981(2) 0.037 Uiso 0.566(13) calc PR 1
H2AB H 0.2423(4) -0.1228(5) 0.4683(2) 0.037 Uiso 0.566(13) calc PR 1
C2B C 0.3343(5) -0.1247(7) 0.5114(3) 0.051(3) Uiso 0.566(13) d P 1
H2BA H 0.3160(9) -0.1501(43) 0.5355(11) 0.077 Uiso 0.566(13) calc PR 1
H2BB H 0.3713(17) -0.0786(14) 0.5205(17) 0.077 Uiso 0.566(13) calc PR 1
H2BC H 0.3530(24) -0.1773(31) 0.4967(7) 0.077 Uiso 0.566(13) calc PR 1
C2AA C 0.3048(6) -0.0597(7) 0.4937(3) 0.033(2) Uiso 0.434(13) d P 2
H2AC H 0.3427(6) -0.0320(7) 0.5138(3) 0.039 Uiso 0.434(13) calc PR 2
H2AD H 0.2602(6) -0.0397(7) 0.5021(3) 0.039 Uiso 0.434(13) calc PR 2
C2BB C 0.3099(6) -0.1672(8) 0.4959(3) 0.040(3) Uiso 0.434(13) d P 2
H2BD H 0.2985(38) -0.1893(9) 0.5224(10) 0.061 Uiso 0.434(13) calc PR 2
H2BE H 0.3572(12) -0.1870(8) 0.4932(23) 0.061 Uiso 0.434(13) calc PR 2
H2BF H 0.2771(28) -0.1952(8) 0.4734(14) 0.061 Uiso 0.434(13) calc PR 2
C11 C 0.3521(2) 0.1282(2) 0.41611(10) 0.0251(7) Uani 1 d . .
C12 C 0.4213(2) 0.1615(3) 0.42213(12) 0.0329(8) Uani 1 d . .
C13 C 0.4460(2) 0.2196(3) 0.39326(15) 0.0401(10) Uani 1 d . .
C14 C 0.4008(3) 0.2429(3) 0.35595(14) 0.0410(10) Uani 1 d . .
C15 C 0.3320(2) 0.2087(3) 0.34946(11) 0.0327(8) Uani 1 d . .
C16 C 0.3065(2) 0.1537(3) 0.37999(10) 0.0250(7) Uani 1 d . .
C12M C 0.4713(3) 0.1347(4) 0.4606(2) 0.0540(14) Uani 1 d . .
H12A H 0.5115(10) 0.1015(25) 0.4527(2) 0.081 Uiso 1 calc R .
H12B H 0.4477(6) 0.0927(22) 0.4780(6) 0.081 Uiso 1 calc R .
H12C H 0.4868(16) 0.1927(4) 0.4761(6) 0.081 Uiso 1 calc R .
C13M C 0.5182(3) 0.2599(4) 0.4009(2) 0.067(2) Uani 1 d . .
H13A H 0.5447(8) 0.2289(23) 0.4252(8) 0.100 Uiso 1 calc R .
H13B H 0.5160(3) 0.3288(7) 0.4058(14) 0.100 Uiso 1 calc R .
H13C H 0.5411(9) 0.2482(29) 0.3768(6) 0.100 Uiso 1 calc R .
C14M C 0.4267(4) 0.3084(4) 0.3257(2) 0.068(2) Uani 1 d . .
H14A H 0.3916(10) 0.3139(26) 0.3009(6) 0.102 Uiso 1 calc R .
H14B H 0.4698(13) 0.2827(17) 0.3180(11) 0.102 Uiso 1 calc R .
H14C H 0.4358(23) 0.3717(10) 0.3382(5) 0.102 Uiso 1 calc R .
C15M C 0.2846(3) 0.2365(4) 0.31038(14) 0.0558(14) Uani 1 d . .
H15A H 0.3090(8) 0.2278(27) 0.2866(2) 0.084 Uiso 1 calc R .
H15B H 0.2710(17) 0.3036(9) 0.3121(5) 0.084 Uiso 1 calc R .
H15C H 0.2430(10) 0.1961(19) 0.3071(7) 0.084 Uiso 1 calc R .
C16M C 0.2314(2) 0.1264(3) 0.37390(13) 0.0332(8) Uani 1 d . .
H16A H 0.2182(4) 0.1079(21) 0.4005(2) 0.050 Uiso 1 calc R .
H16B H 0.2237(3) 0.0724(14) 0.3547(7) 0.050 Uiso 1 calc R .
H16C H 0.2031(2) 0.1808(7) 0.3626(9) 0.050 Uiso 1 calc R .
C21 C 0.3112(2) -0.0801(3) 0.41252(12) 0.0311(8) Uani 1 d . .
C22 C 0.3746(2) -0.1135(3) 0.40238(11) 0.0300(8) Uani 1 d . .
C23 C 0.3741(2) -0.1712(3) 0.36673(12) 0.0323(8) Uani 1 d . .
C24 C 0.3096(2) -0.1988(3) 0.34258(12) 0.0369(9) Uani 1 d . .
C25 C 0.2468(2) -0.1669(3) 0.35447(13) 0.0359(9) Uani 1 d . .
C26 C 0.2480(2) -0.1093(3) 0.38968(14) 0.0366(9) Uani 1 d . .
C22M C 0.4422(2) -0.0951(3) 0.42962(13) 0.0382(9) Uani 1 d . .
H22A H 0.4333(2) -0.0686(21) 0.4560(4) 0.057 Uiso 1 calc R .
H22B H 0.4695(7) -0.0494(17) 0.4162(4) 0.057 Uiso 1 calc R .
H22C H 0.4680(8) -0.1551(5) 0.4346(8) 0.057 Uiso 1 calc R .
C23M C 0.4414(2) -0.2074(4) 0.3553(2) 0.0469(11) Uani 1 d . .
H23A H 0.4792(4) -0.1639(14) 0.3662(10) 0.070 Uiso 1 calc R .
H23B H 0.4376(7) -0.2106(25) 0.3252(2) 0.070 Uiso 1 calc R .
H23C H 0.4512(10) -0.2712(11) 0.3670(9) 0.070 Uiso 1 calc R .
C24M C 0.3107(3) -0.2665(4) 0.30746(15) 0.0554(14) Uani 1 d . .
H24A H 0.2641(5) -0.2927(22) 0.2990(8) 0.083 Uiso 1 calc R .
H24B H 0.3432(16) -0.3187(15) 0.3162(4) 0.083 Uiso 1 calc R .
H24C H 0.3257(20) -0.2325(8) 0.2842(4) 0.083 Uiso 1 calc R .
C25M C 0.1783(2) -0.1953(4) 0.3294(2) 0.0532(13) Uani 1 d . .
H25A H 0.1447(6) -0.1433(12) 0.3298(10) 0.080 Uiso 1 calc R .
H25B H 0.1608(10) -0.2530(16) 0.3412(7) 0.080 Uiso 1 calc R .
H25C H 0.1849(5) -0.2080(27) 0.3008(3) 0.080 Uiso 1 calc R .
C26M C 0.1787(3) -0.0827(3) 0.4018(2) 0.060(2) Uani 1 d . .
H26A H 0.1862(3) -0.0408(25) 0.4261(8) 0.090 Uiso 1 calc R .
H26B H 0.1546(10) -0.1408(4) 0.4085(13) 0.090 Uiso 1 calc R .
H26C H 0.1504(9) -0.0494(27) 0.3789(5) 0.090 Uiso 1 calc R .
C3 C 0.7164(2) 0.5844(3) 0.36355(11) 0.0261(7) Uani 1 d . .
C3A C 0.6525(2) 0.6469(3) 0.36298(12) 0.0333(8) Uani 1 d . .
H3AA H 0.6127(2) 0.6174(3) 0.34502(12) 0.040 Uiso 1 calc R .
H3AB H 0.6612(2) 0.7103(3) 0.35137(12) 0.040 Uiso 1 calc R .
C3B C 0.6347(2) 0.6593(3) 0.40648(14) 0.0429(11) Uani 1 d . .
H3BA H 0.5927(10) 0.6983(21) 0.4053(2) 0.064 Uiso 1 calc R .
H3BB H 0.6734(8) 0.6911(22) 0.4240(3) 0.064 Uiso 1 calc R .
H3BC H 0.6267(18) 0.5965(4) 0.4181(4) 0.064 Uiso 1 calc R .
C4 C 0.7141(2) 0.4882(3) 0.36351(11) 0.0283(7) Uani 1 d . .
C4A C 0.6475(2) 0.4312(3) 0.35748(14) 0.0403(10) Uani 1 d . .
H4AA H 0.6081(2) 0.4748(3) 0.35936(14) 0.048 Uiso 1 calc R .
H4AB H 0.6492(2) 0.3838(3) 0.38003(14) 0.048 Uiso 1 calc R .
C4B C 0.6345(2) 0.3796(4) 0.31656(14) 0.0453(11) Uani 1 d . .
H4BA H 0.5927(11) 0.3401(20) 0.3152(5) 0.068 Uiso 1 calc R .
H4BB H 0.6744(8) 0.3388(19) 0.3138(5) 0.068 Uiso 1 calc R .
H4BC H 0.6281(18) 0.4264(4) 0.29407(15) 0.068 Uiso 1 calc R .
C31 C 0.7835(2) 0.6384(2) 0.36499(10) 0.0223(6) Uani 1 d . .
C32 C 0.8342(2) 0.6413(3) 0.40111(10) 0.0237(7) Uani 1 d . .
C33 C 0.8988(2) 0.6888(3) 0.40046(11) 0.0266(7) Uani 1 d . .
C34 C 0.9099(2) 0.7391(3) 0.36466(11) 0.0270(7) Uani 1 d . .
C35 C 0.8569(2) 0.7427(3) 0.33020(10) 0.0246(7) Uani 1 d . .
C36 C 0.7951(2) 0.6911(3) 0.32992(10) 0.0239(7) Uani 1 d . .
C32M C 0.9775(2) 0.7913(3) 0.36416(13) 0.0391(10) Uani 1 d . .
H32A H 0.9907(9) 0.7868(20) 0.3366(3) 0.059 Uiso 1 calc R .
H32B H 1.0138(4) 0.7623(15) 0.3844(7) 0.059 Uiso 1 calc R .
H32C H 0.9719(5) 0.8586(6) 0.3712(10) 0.059 Uiso 1 calc R .
C32M C 0.8196(2) 0.5999(3) 0.44103(11) 0.0307(8) Uani 1 d . .
H32D H 0.8269(15) 0.6489(7) 0.4626(2) 0.046 Uiso 1 calc R .
H32E H 0.8509(10) 0.5460(13) 0.4489(5) 0.046 Uiso 1 calc R .
H32F H 0.7713(5) 0.5776(19) 0.4377(3) 0.046 Uiso 1 calc R .
C33M C 0.9513(2) 0.6879(3) 0.43849(12) 0.0358(9) Uani 1 d . .
H33A H 0.9552(12) 0.6231(6) 0.4500(5) 0.054 Uiso 1 calc R .
H33B H 0.9369(8) 0.7320(16) 0.4588(4) 0.054 Uiso 1 calc R .
H33C H 0.9964(4) 0.7079(21) 0.4317(2) 0.054 Uiso 1 calc R .
C35M C 0.8674(2) 0.8024(3) 0.29355(12) 0.0344(9) Uani 1 d . .
H35A H 0.8223(3) 0.8146(19) 0.2765(5) 0.052 Uiso 1 calc R .
H35B H 0.8976(13) 0.7682(10) 0.2772(5) 0.052 Uiso 1 calc R .
H35C H 0.8890(15) 0.8633(9) 0.30306(12) 0.052 Uiso 1 calc R .
C36M C 0.7409(2) 0.6929(3) 0.29154(11) 0.0304(8) Uani 1 d . .
H36A H 0.7626(4) 0.6756(20) 0.2675(2) 0.046 Uiso 1 calc R .
H36B H 0.7210(11) 0.7572(6) 0.2877(5) 0.046 Uiso 1 calc R .
H36C H 0.7040(8) 0.6470(15) 0.2946(4) 0.046 Uiso 1 calc R .
C41 C 0.7791(2) 0.4296(3) 0.36941(11) 0.0276(7) Uani 1 d . .
C42 C 0.7984(2) 0.3804(3) 0.40694(11) 0.0316(8) Uani 1 d . .
C43 C 0.8603(3) 0.3262(3) 0.41397(13) 0.0399(10) Uani 1 d . .
C44 C 0.9027(2) 0.3198(3) 0.38254(13) 0.0386(9) Uani 1 d . .
C45 C 0.8828(2) 0.3674(3) 0.34466(12) 0.0316(8) Uani 1 d . .
C46 C 0.8208(2) 0.4198(3) 0.33771(11) 0.0276(7) Uani 1 d . .
C42M C 0.7532(3) 0.3834(3) 0.44056(13) 0.0431(11) Uani 1 d . .
H42A H 0.7820(4) 0.3976(25) 0.4671(2) 0.065 Uiso 1 calc R .
H42B H 0.7304(14) 0.3214(9) 0.4422(7) 0.065 Uiso 1 calc R .
H42C H 0.7179(12) 0.4333(17) 0.4342(6) 0.065 Uiso 1 calc R .
C43M C 0.8809(4) 0.2748(5) 0.4540(2) 0.072(2) Uani 1 d . .
H43A H 0.8456(13) 0.2268(23) 0.4575(7) 0.109 Uiso 1 calc R .
H43B H 0.8847(24) 0.3206(6) 0.4768(2) 0.109 Uiso 1 calc R .
H43C H 0.9258(12) 0.2432(29) 0.4540(6) 0.109 Uiso 1 calc R .
C44M C 0.9659(3) 0.2574(4) 0.3886(2) 0.063(2) Uani 1 d . .
H44A H 1.0014(9) 0.2858(16) 0.4096(10) 0.095 Uiso 1 calc R .
H44B H 0.9842(13) 0.2517(25) 0.3625(4) 0.095 Uiso 1 calc R .
H44C H 0.9535(5) 0.1939(10) 0.3978(13) 0.095 Uiso 1 calc R .
C45M C 0.9267(3) 0.3577(4) 0.31083(14) 0.0461(11) Uani 1 d . .
H45A H 0.9189(14) 0.4129(13) 0.2923(6) 0.069 Uiso 1 calc R .
H45B H 0.9138(13) 0.2990(14) 0.2952(7) 0.069 Uiso 1 calc R .
H45C H 0.9758(3) 0.3548(26) 0.3230(2) 0.069 Uiso 1 calc R .
C46M C 0.7974(3) 0.4629(3) 0.29539(12) 0.0399(10) Uani 1 d . .
H46A H 0.7997(16) 0.4143(7) 0.27413(13) 0.060 Uiso 1 calc R .
H46B H 0.8278(11) 0.5166(15) 0.2911(4) 0.060 Uiso 1 calc R .
H46C H 0.7495(6) 0.4858(21) 0.2936(4) 0.060 Uiso 1 calc R .
N1 N 0.3470(2) 0.3305(3) 0.39911(10) 0.0334(7) Uani 1 d . .
O1 O 0.3397(2) 0.4052(3) 0.38886(12) 0.0542(9) Uani 1 d . .
N2 N 0.3223(2) -0.2796(3) 0.40490(11) 0.0366(8) Uani 1 d . .
O2 O 0.3418(2) -0.3537(3) 0.40467(13) 0.0689(11) Uani 1 d . .
N3 N 0.8128(2) 0.8017(2) 0.40203(10) 0.0284(6) Uani 1 d . .
O3 O 0.8111(2) 0.8355(2) 0.43255(10) 0.0486(8) Uani 1 d . .
N4 N 0.8194(6) 0.2333(8) 0.3537(4) 0.042(2) Uiso 0.437(13) d P 1
O4 O 0.8351(5) 0.1637(8) 0.3409(3) 0.065(3) Uiso 0.437(13) d P 1
N4A N 0.8022(4) 0.2475(5) 0.3416(2) 0.0283(14) Uiso 0.563(13) d P 2
O4A O 0.8092(4) 0.1932(6) 0.3184(3) 0.061(3) Uiso 0.563(13) d P 2
C1X C 0.0813(3) 0.5136(4) 0.2560(2) 0.065(2) Uani 1 d . .
H1XA H 0.0381(3) 0.4848(4) 0.2411(2) 0.078 Uiso 1 calc R .
H1XB H 0.0908(3) 0.4842(4) 0.2837(2) 0.078 Uiso 1 calc R .
Cl1X Cl 0.06915(11) 0.63668(13) 0.26105(5) 0.0828(5) Uani 1 d . .
Cl2X Cl 0.15009(13) 0.4888(2) 0.22914(9) 0.1122(8) Uani 1 d . .

loop_
_atom_type_symbol
_atom_type_description
_atom_type_scat_dispersion_real
_atom_type_scat_dispersion_imag
_atom_type_scat_source
C C 0.0033 0.0016 'International Tables Vol C Tables 4.2.6.8 and 6.1.1.4'
H H 0.0000 0.0000 'International Tables Vol C Tables 4.2.6.8 and 6.1.1.4'
N N 0.0061 0.0033 'International Tables Vol C Tables 4.2.6.8 and 6.1.1.4'
O O 0.0106 0.0060 'International Tables Vol C Tables 4.2.6.8 and 6.1.1.4'
Cl Cl 0.1484 0.1585 'International Tables Vol C Tables 4.2.6.8 and 6.1.1.4'
Sb Sb -0.5866 1.5461 'International Tables Vol C Tables 4.2.6.8 and 6.1.1.4'

loop_
_geom_angle_atom_site_label_1
_geom_angle_atom_site_label_2
_geom_angle_atom_site_label_3
_geom_angle
_geom_angle_site_symmetry_1
_geom_angle_site_symmetry_3
Cl6 Sb1 Cl4 91.79(6) . .
Cl6 Sb1 Cl3 90.18(5) . .
Cl4 Sb1 Cl3 90.66(4) . .
Cl6 Sb1 Cl2 90.94(5) . .
Cl4 Sb1 Cl2 88.94(5) . .
Cl3 Sb1 Cl2 178.83(5) . .
Cl6 Sb1 Cl1 176.86(5) . .
Cl4 Sb1 Cl1 91.10(5) . .
Cl3 Sb1 Cl1 88.57(4) . .
Cl2 Sb1 Cl1 90.33(4) . .
Cl6 Sb1 Cl5 87.73(6) . .
Cl4 Sb1 Cl5 178.48(5) . .
Cl3 Sb1 Cl5 90.79(4) . .
Cl2 Sb1 Cl5 89.63(5) . .
Cl1 Sb1 Cl5 89.40(5) . .
Cl11 Sb2 Cl12 89.67(5) . .
Cl11 Sb2 Cl7 90.06(4) . .
Cl12 Sb2 Cl7 179.38(4) . .
Cl11 Sb2 Cl8 91.89(4) . .
Cl12 Sb2 Cl8 90.32(4) . .
Cl7 Sb2 Cl8 89.14(4) . .
Cl11 Sb2 Cl10 89.22(4) . .
Cl12 Sb2 Cl10 90.15(5) . .
Cl7 Sb2 Cl10 90.40(4) . .
Cl8 Sb2 Cl10 178.80(4) . .
Cl11 Sb2 Cl9 178.83(4) . .
Cl12 Sb2 Cl9 90.71(4) . .
Cl7 Sb2 Cl9 89.57(4) . .
Cl8 Sb2 Cl9 89.22(4) . .
Cl10 Sb2 Cl9 89.67(4) . .
Cl18 Sb3 Cl14 91.07(5) . .
Cl18 Sb3 Cl13 89.62(5) . .
Cl14 Sb3 Cl13 89.06(4) . .
Cl18 Sb3 Cl17 90.41(5) . .
Cl14 Sb3 Cl17 90.04(5) . .
Cl13 Sb3 Cl17 179.10(5) . .
Cl18 Sb3 Cl15 178.60(5) . .
Cl14 Sb3 Cl15 90.07(4) . .
Cl13 Sb3 Cl15 89.57(4) . .
Cl17 Sb3 Cl15 90.41(5) . .
Cl18 Sb3 Cl16 89.09(5) . .
Cl14 Sb3 Cl16 179.79(3) . .
Cl13 Sb3 Cl16 91.08(4) . .
Cl17 Sb3 Cl16 89.82(5) . .
Cl15 Sb3 Cl16 89.78(5) . .
Cl20 Sb4 Cl20 180.0 3 .
Cl20 Sb4 Cl21 90.25(4) 3 3
Cl20 Sb4 Cl21 89.75(4) . 3
Cl20 Sb4 Cl21 89.75(4) 3 .
Cl20 Sb4 Cl21 90.25(4) . .
Cl21 Sb4 Cl21 180.0 3 .
Cl20 Sb4 Cl19 90.14(4) 3 .
Cl20 Sb4 Cl19 89.86(4) . .
Cl21 Sb4 Cl19 89.86(4) 3 .
Cl21 Sb4 Cl19 90.14(4) . .
Cl20 Sb4 Cl19 89.86(4) 3 3
Cl20 Sb4 Cl19 90.14(4) . 3
Cl21 Sb4 Cl19 90.14(4) 3 3
Cl21 Sb4 Cl19 89.86(4) . 3
Cl19 Sb4 Cl19 180.0 . 3
Cl22 Sb5 Cl22 180.0 3_665 .
Cl22 Sb5 Cl24 90.42(4) 3_665 .
Cl22 Sb5 Cl24 89.58(4) . .
Cl22 Sb5 Cl24 89.58(4) 3_665 3_665
Cl22 Sb5 Cl24 90.42(4) . 3_665
Cl24 Sb5 Cl24 180.0 . 3_665
Cl22 Sb5 Cl23 90.30(5) 3_665 .
Cl22 Sb5 Cl23 89.70(4) . .
Cl24 Sb5 Cl23 89.84(4) . .
Cl24 Sb5 Cl23 90.16(4) 3_665 .
Cl22 Sb5 Cl23 89.70(5) 3_665 3_665
Cl22 Sb5 Cl23 90.30(5) . 3_665
Cl24 Sb5 Cl23 90.16(4) . 3_665
Cl24 Sb5 Cl23 89.84(4) 3_665 3_665
Cl23 Sb5 Cl23 180.0 . 3_665
C2 C1 C11 124.4(3) . .
C2 C1 C1A 123.0(4) . .
C11 C1 C1A 112.5(3) . .
C1B C1A C1 113.0(4) . .
C1 C2 C21 122.9(3) . .
C1 C2 C2A 127.5(4) . .
C21 C2 C2A 109.0(4) . .
C1 C2 C2AA 112.7(5) . .
C21 C2 C2AA 122.8(5) . .
C2B C2A C2 107.4(6) . .
C2BB C2AA C2 113.6(8) . .
C16 C11 C12 119.8(3) . .
C16 C11 C1 121.3(3) . .
C12 C11 C1 118.5(3) . .
C13 C12 C11 121.4(4) . .
C13 C12 C12M 117.9(4) . .
C11 C12 C12M 120.7(4) . .
C12 C13 C14 119.0(4) . .
C12 C13 C13M 121.3(5) . .
C14 C13 C13M 119.7(5) . .
C15 C14 C13 119.8(4) . .
C15 C14 C14M 121.3(5) . .
C13 C14 C14M 118.8(5) . .
C14 C15 C16 120.6(4) . .
C14 C15 C15M 119.0(4) . .
C16 C15 C15M 120.3(4) . .
C11 C16 C15 119.2(4) . .
C11 C16 C16M 121.5(3) . .
C15 C16 C16M 119.2(3) . .
C26 C21 C22 120.6(4) . .
C26 C21 C2 118.2(4) . .
C22 C21 C2 121.1(4) . .
C21 C22 C23 119.2(4) . .
C21 C22 C22M 121.7(4) . .
C23 C22 C22M 118.9(3) . .
C22 C23 C24 120.2(4) . .
C22 C23 C23M 120.1(4) . .
C24 C23 C23M 119.7(4) . .
C25 C24 C23 119.1(4) . .
C25 C24 C24M 122.0(4) . .
C23 C24 C24M 118.7(4) . .
C26 C25 C24 120.2(4) . .
C26 C25 C25M 120.0(4) . .
C24 C25 C25M 119.8(4) . .
C21 C26 C25 120.6(4) . .
C21 C26 C26M 122.4(4) . .
C25 C26 C26M 117.0(4) . .
C4 C3 C31 122.0(3) . .
C4 C3 C3A 123.3(3) . .
C31 C3 C3A 114.7(3) . .
C3 C3A C3B 110.9(3) . .
C3 C4 C41 121.4(3) . .
C3 C4 C4A 123.7(4) . .
C41 C4 C4A 114.8(3) . .
C4 C4A C4B 113.0(3) . .
C36 C31 C32 119.0(3) . .
C36 C31 C3 118.9(3) . .
C32 C31 C3 122.0(3) . .
C31 C32 C33 120.2(3) . .
C31 C32 C32M 121.0(3) . .
C33 C32 C32M 118.7(3) . .
C34 C33 C32 119.5(3) . .
C34 C33 C33M 121.9(3) . .
C32 C33 C33M 118.6(3) . .
C35 C34 C33 119.8(3) . .
C35 C34 C32M 120.5(3) . .
C33 C34 C32M 119.7(3) . .
C36 C35 C34 120.6(3) . .
C36 C35 C35M 120.2(3) . .
C34 C35 C35M 119.2(3) . .
C35 C36 C31 120.5(3) . .
C35 C36 C36M 119.0(3) . .
C31 C36 C36M 120.4(3) . .
C42 C41 C46 119.1(4) . .
C42 C41 C4 119.1(3) . .
C46 C41 C4 121.7(3) . .
C41 C42 C43 120.7(3) . .
C41 C42 C42M 121.0(4) . .
C43 C42 C42M 118.3(4) . .
C42 C43 C44 119.5(4) . .
C42 C43 C43M 120.5(4) . .
C44 C43 C43M 120.0(4) . .
C45 C44 C43 119.8(4) . .
C45 C44 C44M 120.2(4) . .
C43 C44 C44M 119.9(4) . .
C46 C45 C44 120.3(3) . .
C46 C45 C45M 120.0(4) . .
C44 C45 C45M 119.6(4) . .
C45 C46 C41 120.4(3) . .
C45 C46 C46M 119.2(3) . .
C41 C46 C46M 120.3(4) . .
Cl1X C1X Cl2X 111.6(3) . .

loop_
_geom_bond_atom_site_label_1
_geom_bond_atom_site_label_2
_geom_bond_distance
_geom_bond_site_symmetry_2
Sb1 Cl6 2.3550(13) .
Sb1 Cl4 2.3557(12) .
Sb1 Cl3 2.3618(11) .
Sb1 Cl2 2.3638(11) .
Sb1 Cl1 2.3693(12) .
Sb1 Cl5 2.3851(12) .
Sb2 Cl11 2.3569(10) .
Sb2 Cl12 2.3669(12) .
Sb2 Cl7 2.3691(11) .
Sb2 Cl8 2.3693(10) .
Sb2 Cl10 2.3727(11) .
Sb2 Cl9 2.3747(10) .
Sb3 Cl18 2.3559(11) .
Sb3 Cl14 2.3609(11) .
Sb3 Cl13 2.3668(11) .
Sb3 Cl17 2.3670(12) .
Sb3 Cl15 2.3677(11) .
Sb3 Cl16 2.3736(12) .
Sb4 Cl20 2.3621(10) 3
Sb4 Cl20 2.3622(10) .
Sb4 Cl21 2.3646(10) 3
Sb4 Cl21 2.3647(10) .
Sb4 Cl19 2.3744(10) .
Sb4 Cl19 2.3745(10) 3
Sb5 Cl22 2.3538(11) 3_665
Sb5 Cl22 2.3538(11) .
Sb5 Cl24 2.3652(11) .
Sb5 Cl24 2.3653(11) 3_665
Sb5 Cl23 2.3787(12) .
Sb5 Cl23 2.3788(12) 3_665
C1 C2 1.351(6) .
C1 C11 1.504(5) .
C1 C1A 1.521(5) .
C1A C1B 1.513(7) .
C2 C21 1.506(6) .
C2 C2A 1.556(8) .
C2 C2AA 1.569(10) .
C2A C2B 1.545(13) .
C2AA C2BB 1.51(2) .
C11 C16 1.412(5) .
C11 C12 1.413(6) .
C12 C13 1.388(6) .
C12 C12M 1.518(6) .
C13 C14 1.430(7) .
C13 C13M 1.501(6) .
C14 C15 1.408(6) .
C14 C14M 1.496(6) .
C15 C16 1.412(5) .
C15 C15M 1.511(6) .
C16 C16M 1.496(5) .
C21 C26 1.400(6) .
C21 C22 1.407(5) .
C22 C23 1.420(5) .
C22 C22M 1.495(6) .
C23 C24 1.433(6) .
C23 C23M 1.505(6) .
C24 C25 1.411(6) .
C24 C24M 1.494(6) .
C25 C26 1.405(6) .
C25 C25M 1.511(6) .
C26 C26M 1.512(6) .
C3 C4 1.346(5) .
C3 C31 1.504(5) .
C3 C3A 1.520(5) .
C3A C3B 1.528(6) .
C4 C41 1.496(5) .
C4 C4A 1.512(5) .
C4A C4B 1.510(6) .
C31 C36 1.414(5) .
C31 C32 1.422(5) .
C32 C33 1.426(5) .
C32 C32M 1.498(5) .
C33 C34 1.413(5) .
C33 C33M 1.486(5) .
C34 C35 1.409(5) .
C34 C32M 1.509(5) .
C35 C36 1.403(5) .
C35 C35M 1.502(5) .
C36 C36M 1.514(5) .
C41 C42 1.410(5) .
C41 C46 1.420(5) .
C42 C43 1.415(6) .
C42 C42M 1.513(5) .
C43 C44 1.419(6) .
C43 C43M 1.497(6) .
C44 C45 1.410(6) .
C44 C44M 1.497(7) .
C45 C46 1.401(6) .
C45 C45M 1.507(5) .
C46 C46M 1.518(5) .
N1 O1 1.101(5) .
N2 O2 1.105(5) .
N3 O3 1.112(4) .
N4 O4 1.122(13) .
N4A O4A 1.099(9) .
C1X Cl1X 1.750(6) .
C1X Cl2X 1.748(7) .
